data_2007578
loop_
_publ_author_name
'Koman, Marian'
'Baloghov\'a, Zuzana'
'Valigura, Du\<san'

_publ_section_title
;Structural Investigation of Nickel(II) Complexes. XIII.
 \m-[2,3,5,6-Tetra-(2-pyridyl)pyrazine]-bis-[bis(acetato)aquanickel(II)]--Formaldehyde
 (1/1)
;
_journal_issue 9
_journal_name_full 'Acta Crystallographica Section C'
_journal_page_first 1277
_journal_page_last 1279
_journal_paper_doi 10.1107/S0108270198003631
_journal_volume 54
_journal_year 1998
_chemical_formula_iupac '[Ni2 (C2 H3 O2)4 (C24 H16 N6) (H2 O)2] , C1 H2 O1'
_chemical_formula_moiety 'C32 H32 N6 Ni2 O10 , C1 H2 O1'
_chemical_formula_structural '[Ni2 (C2 H3 O2)4 (C24 H16 N6) (H2 O)2] , C1 H2 O1'
_chemical_formula_sum 'C33 H34 N6 Ni2 O11'
_chemical_formula_weight 808.08
_symmetry_cell_setting monoclinic
_symmetry_space_group_name_Hall 'C -2yc'
_symmetry_space_group_name_H-M 'C 1 c 1'
_audit_creation_method SHELXL
_cell_angle_alpha 90.00
_cell_angle_beta 90.35(3)
_cell_angle_gamma 90.00
_cell_formula_units_Z 4
_cell_length_a 12.681(3)
_cell_length_b 12.145(2)
_cell_length_c 22.107(4)
_cell_measurement_reflns_used 25
_cell_measurement_temperature 293(2)
_cell_measurement_theta_max 12.7
_cell_measurement_theta_min 4.2
_cell_volume 3404.7(12)
_computing_cell_refinement 'Syntex (1973) P2~1~ diffractometer software'
_computing_data_collection 'Syntex (1973) P2~1~ diffractometer software'
_computing_data_reduction 'XP2~1~ (Pavel\<c\'ik, 1993)'
_computing_molecular_graphics 'ORTEP (Johnson, 1965)'
_computing_publication_material SHELXL93
_computing_structure_refinement 'SHELXL93 (Sheldrick, 1993)'
_computing_structure_solution 'SHELXS86 (Sheldrick, 1990)'
_diffrn_ambient_temperature 293(2)
_diffrn_measurement_device 'Syntex P2~1~'
_diffrn_measurement_method \q-2\q
_diffrn_radiation_monochromator graphite
_diffrn_radiation_source 'fine-focus sealed tube'
_diffrn_radiation_type MoK\a
_diffrn_radiation_wavelength 0.71073
_diffrn_reflns_av_R_equivalents 0.0346
_diffrn_reflns_av_sigmaI/netI 0.0747
_diffrn_reflns_limit_h_max 9
_diffrn_reflns_limit_h_min -13
_diffrn_reflns_limit_k_max 13
_diffrn_reflns_limit_k_min -10
_diffrn_reflns_limit_l_max 26
_diffrn_reflns_limit_l_min -26
_diffrn_reflns_number 3864
_diffrn_reflns_theta_max 25.07
_diffrn_reflns_theta_min 1.84
_diffrn_standards_decay_% 15
_diffrn_standards_interval_count 100
_diffrn_standards_number 2
_exptl_absorpt_coefficient_mu 1.177
_exptl_absorpt_correction_type none
_exptl_crystal_colour yellow-green
_exptl_crystal_density_diffrn 1.576
_exptl_crystal_density_meas 1.58
_exptl_crystal_density_method 'flotation in CHBr~3~/C~6~H~6~'
_exptl_crystal_description 'rectangular prism'
_exptl_crystal_F_000 1672
_exptl_crystal_size_max 0.5
_exptl_crystal_size_mid 0.3
_exptl_crystal_size_min 0.2
_refine_diff_density_max 0.582
_refine_diff_density_min -0.327
_refine_ls_extinction_method none
_refine_ls_goodness_of_fit_all 0.955
_refine_ls_goodness_of_fit_obs 0.992
_refine_ls_hydrogen_treatment H_atoms:_see_text_below
_refine_ls_matrix_type full
_refine_ls_number_parameters 244
_refine_ls_number_reflns 2724
_refine_ls_number_restraints 0
_refine_ls_restrained_S_all 1.117
_refine_ls_restrained_S_obs 0.992
_refine_ls_R_factor_all 0.1092
_refine_ls_R_factor_obs .0494
_refine_ls_shift/esd_max -0.004
_refine_ls_shift/esd_mean 0.001
_refine_ls_structure_factor_coef Fsqd
_refine_ls_weighting_details 'w = 1/[\s^2^(Fo^2^)+(0.1000P)^2^] where P=(Fo^2^+2Fc^2^)/3'
_refine_ls_weighting_scheme calc
_refine_ls_wR_factor_all 0.1694
_refine_ls_wR_factor_obs .1184
_reflns_number_observed 1758
_reflns_number_total 2773
_reflns_observed_criterion >2sigma(I)
_cod_data_source_file bm1200.cif
_cod_data_source_block bm1200
_cod_depositor_comments
;
The following automatic conversions were performed:

'_refine_ls_weighting_scheme' value 'calc w =
1/[\s^2^(Fo^2^)+(0.1000P)^2^] where P=(Fo^2^+2Fc^2^)/3' was changed
to 'calc'. New tag '_refine_ls_weighting_details' was created. The
value of the new tag was set to 'w = 1/[\s^2^(Fo^2^)+(0.1000P)^2^]
where P=(Fo^2^+2Fc^2^)/3'.

Automatic conversion script
Id: cif_fix_values 3143 2015-03-26 13:38:13Z robertas 
;
_cod_original_sg_symbol_H-M 'C c'
_cod_database_code 2007578

loop_
_atom_site_aniso_label
_atom_site_aniso_U_11
_atom_site_aniso_U_22
_atom_site_aniso_U_33
_atom_site_aniso_U_12
_atom_site_aniso_U_13
_atom_site_aniso_U_23
Ni1 .0324(4) .0272(4) .0153(3) .0021(3) -.0011(2) -.0011(3)
N1 .032(3) .033(2) .018(2) .002(2) .002(2) .001(2)
N2 .027(3) .024(2) .017(2) -.001(2) .002(2) -.003(2)
N3 .022(3) .030(2) .022(2) .004(2) -.004(2) -.002(2)
O1 .042(2) .032(2) .031(2) .006(2) .001(2) .006(2)
O2 .140(5) .037(3) .034(2) -.015(3) .000(3) .003(2)
O3 .053(3) .026(2) .032(2) .009(2) -.009(2) -.006(2)
O4 .195(7) .072(4) .054(3) .064(4) -.045(4) -.017(3)
O5 .053(3) .045(2) .019(2) -.002(2) .006(2) -.002(2)
C1 .047(4) .027(3) .052(4) -.004(3) -.018(3) -.001(3)
C2 .085(6) .041(4) .079(5) .017(4) -.010(4) .020(4)
C3 .058(4) .032(3) .037(3) .005(3) -.007(3) -.006(3)
C4 .072(5) .040(4) .081(5) .022(4) -.019(4) -.011(4)
C5 .036(4) .041(3) .032(3) .003(3) .002(3) .004(2)
C6 .035(4) .061(4) .040(3) -.001(3) .009(3) .010(3)
C7 .046(4) .058(4) .046(4) -.020(3) -.003(3) .008(3)
C8 .030(4) .056(4) .034(3) -.008(3) -.005(3) .008(3)
C9 .035(3) .032(3) .023(2) .000(2) .005(2) -.002(2)
C10 .029(3) .022(3) .020(2) .004(2) -.002(2) -.001(2)
C11 .027(3) .020(3) .024(2) .004(2) .001(2) -.002(2)
C12 .024(3) .026(3) .021(2) .000(2) -.004(2) -.003(2)
C13 .031(3) .039(3) .033(3) -.004(3) -.001(2) .000(2)
C14 .036(4) .051(4) .039(3) -.012(3) -.005(3) -.002(3)
C15 .039(4) .049(4) .039(3) -.005(3) -.012(3) -.007(3)
C16 .048(4) .034(3) .026(2) .002(3) -.010(2) -.002(2)
C .061(10) .051(8) .041(7) .017(6) .014(6) .000(6)
O .057(6) .052(5) .026(4) .023(4) .006(4) .008(4)

loop_
_atom_site_label
_atom_site_fract_x
_atom_site_fract_y
_atom_site_fract_z
_atom_site_U_iso_or_equiv
_atom_site_thermal_displace_type
_atom_site_calc_flag
_atom_site_refinement_flags
_atom_site_occupancy
_atom_site_disorder_group
_atom_site_type_symbol
Ni1 .02328(5) .11092(5) .10100(2) .0250(2) Uani d . 1 . Ni
N1 .1758(3) .1556(3) .1291(2) .0276(10) Uani d . 1 . N
N2 .0099(3) .1088(3) .1911(2) .0227(9) Uani d . 1 . N
N3 -.1353(3) .0652(3) .1115(2) .0245(9) Uani d . 1 . N
O1 -.0295(3) .2762(3) .10627(15) .0354(9) Uani d . 1 . O
O2 .0058(4) .3354(4) .0142(2) .070(2) Uani d . 1 . O
O3 .0652(3) -.0502(3) .0871(2) .0373(9) Uani d . 1 . O
O4 .1426(6) -.0938(4) .1718(2) .107(2) Uani d . 1 . O
O5 .0419(3) .1306(3) .01067(14) .0385(10) Uani d . 1 . O
C1 -.0350(5) .3473(5) .0650(3) .042(2) Uani d . 1 . C
C2 -.0898(6) .4560(5) .0793(3) .068(2) Uani d . 1 . C
C3 .1156(5) -.1140(5) .1208(3) .0424(14) Uani d . 1 . C
C4 .1559(6) -.2195(5) .0937(3) .065(2) Uani d . 1 . C
H12 .2209 -.2055 .0730 .050 Uiso calc . 1 . H
H13 .1048 -.2478 .0655 .050 Uiso calc . 1 . H
H14 .1677 -.2724 .1252 .050 Uiso calc . 1 . H
C5 .2538(5) .1914(5) .0949(2) .0364(13) Uani d . 1 . C
C6 .3463(5) .2332(5) .1176(3) .045(2) Uani d . 1 . C
C7 .3591(5) .2401(5) .1791(3) .050(2) Uani d . 1 . C
C8 .2788(5) .2017(5) .2156(2) .0401(14) Uani d . 1 . C
C9 .1893(4) .1579(4) .1898(2) .0300(12) Uani d . 1 . C
C10 .0971(4) .1199(4) .2243(2) .0237(11) Uani d . 1 . C
C11 -.0860(4) .0984(4) .2139(2) .0236(11) Uani d . 1 . C
C12 -.1663(4) .0599(4) .1702(2) .0235(11) Uani d . 1 . C
C13 -.2583(4) .0090(4) .1868(2) .0344(13) Uani d . 1 . C
C14 -.3259(5) -.0306(5) .1419(2) .0420(15) Uani d . 1 . C
C15 -.2959(5) -.0202(5) .0833(2) .0424(15) Uani d . 1 . C
C16 -.2015(5) .0263(4) .0694(2) .0360(14) Uani d . 1 . C
C -.0495(11) .3718(10) .2313(5) .051(3) Uani d P .50 . C
O -.1399(7) .3449(7) .2042(3) .045(2) Uani d P .50 . O
H1 .2168 .1950 .0509 .050 Uiso d . 1 . H
H2 .4235 .2650 .0896 .050 Uiso d . 1 . H
H3 .4235 .2777 .1930 .050 Uiso d . 1 . H
H4 .2833 .1995 .2659 .050 Uiso d . 1 . H
H5 -.2800 -.0025 .2297 .050 Uiso d . 1 . H
H6 -.3987 -.0632 .1556 .050 Uiso d . 1 . H
H7 -.3392 -.0403 .0487 .050 Uiso d . 1 . H
H8 -.1800 .0299 .0244 .050 Uiso d . 1 . H
H9 -.1191 .4533 .1218 .050 Uiso d . 1 . H
H10 -.1391 .4603 .0506 .050 Uiso d . 1 . H
H11 -.0400 .5201 .0551 .050 Uiso d . 1 . H
H15 .0182 .0955 -.0274 .050 Uiso d . 1 . H
H16 .0174 .2201 .0037 .050 Uiso d . 1 . H

loop_
_atom_type_symbol
_atom_type_description
_atom_type_scat_dispersion_real
_atom_type_scat_dispersion_imag
_atom_type_scat_source
C C 0.0033 0.0016 'International Tables Vol C Tables 4.2.6.8 and 6.1.1.4'
H H 0.0000 0.0000 'International Tables Vol C Tables 4.2.6.8 and 6.1.1.4'
N N 0.0061 0.0033 'International Tables Vol C Tables 4.2.6.8 and 6.1.1.4'
O O 0.0106 0.0060 'International Tables Vol C Tables 4.2.6.8 and 6.1.1.4'
Ni Ni 0.3393 1.1124 'International Tables Vol C Tables 4.2.6.8 and 6.1.1.4'

loop_
_geom_angle_atom_site_label_1
_geom_angle_atom_site_label_2
_geom_angle_atom_site_label_3
_geom_angle_site_symmetry_1
_geom_angle_site_symmetry_3
_geom_angle
_geom_angle_publ_flag
N2 Ni1 O5 . . 173.7(2) yes
N2 Ni1 O3 . . 99.2(2) yes
O5 Ni1 O3 . . 86.18(15) ?
N2 Ni1 N3 . . 78.4(2) yes
O5 Ni1 N3 . . 104.9(2) ?
O3 Ni1 N3 . . 90.8(2) ?
N2 Ni1 N1 . . 78.0(2) yes
O5 Ni1 N1 . . 98.6(2) ?
O3 Ni1 N1 . . 93.0(2) ?
N3 Ni1 N1 . . 156.41(15) yes
N2 Ni1 O1 . . 85.89(15) yes
O5 Ni1 O1 . . 88.91(14) ?
O3 Ni1 O1 . . 173.69(14) ?
N3 Ni1 O1 . . 86.7(2) ?
N1 Ni1 O1 . . 91.7(2) ?
C5 N1 C9 . . 118.0(5) ?
C5 N1 Ni1 . . 127.3(3) ?
C9 N1 Ni1 . . 114.2(3) ?
C11 N2 C10 . . 124.1(4) ?
C11 N2 Ni1 . . 117.7(3) ?
C10 N2 Ni1 . . 118.2(3) ?
C16 N3 C12 . . 117.6(5) ?
C16 N3 Ni1 . . 127.9(4) ?
C12 N3 Ni1 . . 113.7(3) ?
C1 O1 Ni1 . . 128.8(4) ?
C3 O3 Ni1 . . 129.4(3) ?
O2 C1 O1 . . 123.5(5) ?
O2 C1 C2 . . 118.6(6) ?
O1 C1 C2 . . 117.9(6) ?
O4 C3 O3 . . 125.1(6) ?
O4 C3 C4 . . 116.9(6) ?
O3 C3 C4 . . 117.7(5) ?
N1 C5 C6 . . 123.6(5) ?
C7 C6 C5 . . 118.9(5) ?
C6 C7 C8 . . 118.3(5) ?
C7 C8 C9 . . 119.9(5) ?
N1 C9 C8 . . 121.2(5) ?
N1 C9 C10 . . 114.3(4) ?
C8 C9 C10 . . 124.3(4) ?
N2 C10 C11 . 2 115.6(4) ?
N2 C10 C9 . . 113.9(4) ?
C11 C10 C9 2 . 130.5(4) ?
N2 C11 C10 . 2 116.9(4) ?
N2 C11 C12 . . 114.3(4) ?
C10 C11 C12 2 . 128.7(4) ?
N3 C12 C13 . . 121.8(4) ?
N3 C12 C11 . . 114.0(4) ?
C13 C12 C11 . . 123.6(4) ?
C12 C13 C14 . . 119.1(5) ?
C15 C14 C13 . . 118.2(5) ?
C14 C15 C16 . . 120.3(5) ?
N3 C16 C15 . . 122.7(5) ?
O C C . 2 164.6(8) ?

loop_
_geom_bond_atom_site_label_1
_geom_bond_atom_site_label_2
_geom_bond_site_symmetry_2
_geom_bond_distance
_geom_bond_publ_flag
Ni1 N2 . 2.001(4) yes
Ni1 O5 . 2.026(3) yes
Ni1 O3 . 2.051(4) yes
Ni1 N3 . 2.100(4) yes
Ni1 N1 . 2.099(4) yes
Ni1 O1 . 2.119(4) yes
N1 C5 . 1.323(7) ?
N1 C9 . 1.352(6) ?
N2 C11 . 1.325(6) ?
N2 C10 . 1.331(6) ?
N3 C16 . 1.335(7) ?
N3 C12 . 1.360(6) ?
O1 C1 . 1.257(6) ?
O2 C1 . 1.248(7) ?
O3 C3 . 1.248(6) ?
O4 C3 . 1.202(7) ?
C1 C2 . 1.526(9) ?
C3 C4 . 1.505(8) ?
C5 C6 . 1.371(8) ?
C6 C7 . 1.370(8) ?
C7 C8 . 1.384(8) ?
C8 C9 . 1.373(7) ?
C9 C10 . 1.474(7) ?
C10 C11 2 1.397(6) ?
C11 C10 2 1.397(6) ?
C11 C12 . 1.476(7) ?
C12 C13 . 1.371(7) ?
C13 C14 . 1.393(7) ?
C14 C15 . 1.359(8) ?
C15 C16 . 1.361(8) ?
C O . 1.331(15) ?
C C 2 1.50(3) ?
